data_7124312
loop_
_publ_author_name
'M\"uller, Matthias'
'Buchner, Magnus Richard'

_publ_section_title
;
 Preparation and Crystal Structures of the Beryllium Ammines [Be(NH3)4]X2
 (X = Br, I, CN, SCN, N3) and Be(NH3)2X&#x2019;2 (X&#x2019; = Cl, Br, I).
;
_journal_name_full 'Chemical Communications'
_journal_paper_doi 10.1039/C9CC07712J
_journal_year 2019
_chemical_formula_moiety '2(Br), 2(H3 N), Be'
_chemical_formula_sum 'Be Br2 H6 N2'
_chemical_formula_weight 202.90
_chemical_name_common diamminberylliumbromide
_space_group_crystal_system monoclinic
_space_group_IT_number 14
_space_group_name_Hall '-P 2yn'
_space_group_name_H-M_alt 'P 1 21/n 1'
_symmetry_space_group_name_Hall '-P 2yn'
_symmetry_space_group_name_H-M 'P 1 21/n 1'
_atom_sites_solution_hydrogens geom
_audit_creation_method SHELXL-2018/3
_audit_update_record
;
2019-09-26 deposited with the CCDC.    2019-10-15 downloaded from the CCDC.
;
_cell_angle_alpha 90
_cell_angle_beta 101.446(2)
_cell_angle_gamma 90
_cell_formula_units_Z 4
_cell_length_a 6.8278(2)
_cell_length_b 12.2863(2)
_cell_length_c 6.9291(2)
_cell_measurement_reflns_used 23274
_cell_measurement_temperature 100(2)
_cell_measurement_theta_max 159.14
_cell_measurement_theta_min 7.19
_cell_volume 569.71(3)
_computing_structure_refinement 'SHELXL-2018/3 (Sheldrick, 2018)'
_diffrn_ambient_temperature 100(2)
_diffrn_measured_fraction_theta_full 0.999
_diffrn_measured_fraction_theta_max 0.996
_diffrn_measurement_device_type 'STOE STADIVARI'
_diffrn_radiation_type CuK\a
_diffrn_radiation_wavelength 1.54178
_diffrn_reflns_av_R_equivalents 0.0214
_diffrn_reflns_av_unetI/netI 0.0094
_diffrn_reflns_Laue_measured_fraction_full 0.999
_diffrn_reflns_Laue_measured_fraction_max 0.996
_diffrn_reflns_limit_h_max 7
_diffrn_reflns_limit_h_min -8
_diffrn_reflns_limit_k_max 15
_diffrn_reflns_limit_k_min -12
_diffrn_reflns_limit_l_max 8
_diffrn_reflns_limit_l_min -8
_diffrn_reflns_number 14114
_diffrn_reflns_point_group_measured_fraction_full 0.999
_diffrn_reflns_point_group_measured_fraction_max 0.996
_diffrn_reflns_theta_full 67.679
_diffrn_reflns_theta_max 78.914
_diffrn_reflns_theta_min 7.209
_diffrn_source 'GeniX 3D HF Cu'
_exptl_absorpt_coefficient_mu 16.827
_exptl_absorpt_correction_T_max 0.4248
_exptl_absorpt_correction_T_min 0.0982
_exptl_absorpt_correction_type multi-scan
_exptl_absorpt_process_details
;
STOE LANA, absorption correction by scaling of reflection intensities.
J. Koziskova, F. Hahn, J. Richter, J. Kozisek, "Comparison of different
absorption corrections on the model structure of tetrakis(\m~2~-acetato)-
diaqua-di-copper(II)", Acta Chimica Slovaca, vol. 9, no. 2, 2016, pp. 136 - 140.
Afterwards a spherical absorption correction was performed within STOE LANA.
;
_exptl_crystal_colour colorless
_exptl_crystal_density_diffrn 2.366
_exptl_crystal_description block
_exptl_crystal_F_000 376
_exptl_crystal_size_max 0.04
_exptl_crystal_size_mid 0.03
_exptl_crystal_size_min 0.02
_refine_diff_density_max 0.394
_refine_diff_density_min -0.450
_refine_diff_density_rms 0.097
_refine_ls_extinction_coef 0.00117(15)
_refine_ls_extinction_expression Fc^*^=kFc[1+0.001xFc^2^\l^3^/sin(2\q)]^-1/4^
_refine_ls_extinction_method 'SHELXL-2018/3 (Sheldrick 2018)'
_refine_ls_goodness_of_fit_ref 1.056
_refine_ls_hydrogen_treatment constr
_refine_ls_matrix_type full
_refine_ls_number_parameters 49
_refine_ls_number_reflns 1225
_refine_ls_number_restraints 0
_refine_ls_restrained_S_all 1.056
_refine_ls_R_factor_all 0.0215
_refine_ls_R_factor_gt 0.0195
_refine_ls_shift/su_max 0.001
_refine_ls_shift/su_mean 0.000
_refine_ls_structure_factor_coef Fsqd
_refine_ls_weighting_details 'w=1/[\s^2^(Fo^2^)+(0.0358P)^2^+0.2563P] where P=(Fo^2^+2Fc^2^)/3'
_refine_ls_weighting_scheme calc
_refine_ls_wR_factor_gt 0.0498
_refine_ls_wR_factor_ref 0.0507
_reflns_Friedel_coverage 0.000
_reflns_number_gt 1151
_reflns_number_total 1225
_reflns_threshold_expression 'I > 2\s(I)'
_cod_data_source_file c9cc07712j2.cif
_cod_data_source_block 5
_cod_database_code 7124312
_shelx_shelxl_version_number 2018/3
_shelx_space_group_comment
;
The symmetry employed for this shelxl refinement is uniquely defined
by the following loop, which should always be used as a source of
symmetry information in preference to the above space-group names.
They are only intended as comments.
;

loop_
_space_group_symop_operation_xyz
'x, y, z'
'-x+1/2, y+1/2, -z+1/2'
'-x, -y, -z'
'x-1/2, -y-1/2, z-1/2'

loop_
_atom_site_label
_atom_site_type_symbol
_atom_site_fract_x
_atom_site_fract_y
_atom_site_fract_z
_atom_site_U_iso_or_equiv
_atom_site_adp_type
_atom_site_occupancy
_atom_site_site_symmetry_order
_atom_site_calc_flag
_atom_site_refinement_flags_posn
_atom_site_refinement_flags_adp
Br1 Br 0.94563(4) 0.24432(2) 0.42583(3) 0.02334(10) Uani 1 1 d . .
Br2 Br 0.79250(3) 0.45909(2) 0.72225(3) 0.02044(10) Uani 1 1 d . .
N1 N 0.4929(3) 0.30264(17) 0.4355(3) 0.0223(4) Uani 1 1 d . .
H1A H 0.391792 0.351218 0.398745 0.033 Uiso 1 1 calc R U
H1B H 0.488393 0.275766 0.556884 0.033 Uiso 1 1 calc R U
H1C H 0.479333 0.247079 0.346954 0.033 Uiso 1 1 calc R U
N2 N 0.7089(3) 0.45535(17) 0.2503(3) 0.0213(4) Uani 1 1 d . .
H2A H 0.679463 0.418294 0.134435 0.032 Uiso 1 1 calc R U
H2B H 0.829696 0.488527 0.260938 0.032 Uiso 1 1 calc R U
H2C H 0.613096 0.506442 0.253579 0.032 Uiso 1 1 calc R U
Be1 Be 0.7171(4) 0.3663(3) 0.4426(4) 0.0211(6) Uani 1 1 d . .

loop_
_atom_site_aniso_label
_atom_site_aniso_U_11
_atom_site_aniso_U_22
_atom_site_aniso_U_33
_atom_site_aniso_U_23
_atom_site_aniso_U_13
_atom_site_aniso_U_12
Br1 0.02393(15) 0.02621(15) 0.02065(15) 0.00114(8) 0.00630(10) 0.00694(9)
Br2 0.01879(14) 0.02215(15) 0.02069(14) -0.00164(8) 0.00472(9) -0.00111(8)
N1 0.0225(9) 0.0250(10) 0.0199(9) -0.0017(7) 0.0054(8) -0.0018(8)
N2 0.0185(10) 0.0230(10) 0.0229(10) 0.0011(7) 0.0055(7) 0.0001(7)
Be1 0.0179(13) 0.0246(14) 0.0216(14) -0.0006(11) 0.0054(10) -0.0009(11)

loop_
_atom_type_symbol
_atom_type_description
_atom_type_scat_dispersion_real
_atom_type_scat_dispersion_imag
_atom_type_scat_source
Be Be 0.0038 0.0014 'International Tables Vol C Tables 4.2.6.8 and 6.1.1.4'
H H 0.0000 0.0000 'International Tables Vol C Tables 4.2.6.8 and 6.1.1.4'
N N 0.0311 0.0180 'International Tables Vol C Tables 4.2.6.8 and 6.1.1.4'
Br Br -0.6763 1.2805 'International Tables Vol C Tables 4.2.6.8 and 6.1.1.4'

loop_
_geom_angle_atom_site_label_1
_geom_angle_atom_site_label_2
_geom_angle_atom_site_label_3
_geom_angle
N1 Be1 N2 112.19(19)
N1 Be1 Br1 109.26(17)
N2 Be1 Br1 108.04(16)
N1 Be1 Br2 108.15(16)
N2 Be1 Br2 108.43(17)
Br1 Be1 Br2 110.78(13)

loop_
_geom_bond_atom_site_label_1
_geom_bond_atom_site_label_2
_geom_bond_distance
Br1 Be1 2.183(3)
Br2 Be1 2.219(3)
N1 Be1 1.710(4)
N2 Be1 1.717(4)

loop_
_geom_hbond_atom_site_label_D
_geom_hbond_atom_site_label_H
_geom_hbond_atom_site_label_A
_geom_hbond_distance_DH
_geom_hbond_distance_HA
_geom_hbond_distance_DA
_geom_hbond_angle_DHA
_geom_hbond_site_symmetry_A
_geom_hbond_publ_flag
N1 H1A Br2 0.91 2.70 3.566(2) 159.0 3_666 yes
N1 H1B Br1 0.91 2.64 3.5238(19) 163.6 4_566 yes
N1 H1C Br1 0.91 2.88 3.529(2) 129.2 4_565 yes
N1 H1C Br2 0.91 2.89 3.687(2) 147.0 4_565 yes
N2 H2A Br1 0.91 2.78 3.564(2) 145.3 4_565 yes
N2 H2B Br2 0.91 2.64 3.532(2) 167.3 3_766 yes
N2 H2C Br2 0.91 2.84 3.622(2) 144.9 3_666 yes
